data_7135536
loop_
_publ_author_name
'Mart&#xed;nez-N&#xfa;&#xf1;ez, Clara'
'Arribas-Torrecilla, Carlos'
'Sanz, Roberto'
'Su&#xe1;rez-Pantiga, Samuel'

_publ_section_title
;
 Controlled gold-catalyzed 5-<i>exo-dig</i> cyclization of
 3-sulfur-substituted 1,3-dien-5-ynes for synthesizing fulvenes and the
 <i>in situ</i> reaction with indoles.
;
_journal_issue 7
_journal_name_full 'Chemical communications (Cambridge, England)'
_journal_page_first 2287
_journal_page_last 2291
_journal_paper_doi 10.1039/d5cc06478c
_journal_volume 62
_journal_year 2026
_chemical_formula_moiety 'C31 H31 N O'
_chemical_formula_sum 'C31 H31 N O'
_chemical_formula_weight 433.57
_space_group_crystal_system monoclinic
_space_group_IT_number 14
_space_group_name_Hall '-P 2ybc'
_space_group_name_H-M_alt 'P 1 21/c 1'
_atom_sites_solution_hydrogens mixed
_audit_creation_date 2025-11-03
_audit_creation_method
;
Olex2 1.5
(compiled 2025.07.13 svn.rb7424aed for OlexSys, GUI svn.r7314)
;
_audit_update_record
;
2025-11-03 deposited with the CCDC.	2025-12-17 downloaded from the CCDC.
;
_cell_angle_alpha 90
_cell_angle_beta 110.439(4)
_cell_angle_gamma 90
_cell_formula_units_Z 4
_cell_length_a 10.8475(10)
_cell_length_b 18.7319(17)
_cell_length_c 13.0573(13)
_cell_measurement_reflns_used 9514
_cell_measurement_temperature 230(2)
_cell_measurement_theta_max 68.40
_cell_measurement_theta_min 4.58
_cell_volume 2486.1(4)
_computing_cell_refinement 'SAINT V8.38A (?, 2016)'
_computing_data_reduction 'SAINT V8.38A (?, 2016)'
_computing_molecular_graphics 'Olex2 1.5 (Dolomanov et al., 2009)'
_computing_publication_material 'Olex2 1.5 (Dolomanov et al., 2009)'
_computing_structure_refinement 'SHELXL 2025/1 (Sheldrick, 2015)'
_computing_structure_solution 'ShelXT (Sheldrick, 2015)'
_diffrn_ambient_temperature 230.00
_diffrn_measured_fraction_theta_full 0.994
_diffrn_measured_fraction_theta_max 0.991
_diffrn_measurement_device_type 'Bruker APEX-II CCD'
_diffrn_measurement_method '\f and \w scans'
_diffrn_radiation_type CuK\a
_diffrn_radiation_wavelength 1.54178
_diffrn_reflns_av_R_equivalents 0.0537
_diffrn_reflns_av_unetI/netI 0.0260
_diffrn_reflns_Laue_measured_fraction_full 0.994
_diffrn_reflns_Laue_measured_fraction_max 0.991
_diffrn_reflns_limit_h_max 13
_diffrn_reflns_limit_h_min -13
_diffrn_reflns_limit_k_max 22
_diffrn_reflns_limit_k_min -20
_diffrn_reflns_limit_l_max 15
_diffrn_reflns_limit_l_min -15
_diffrn_reflns_number 46875
_diffrn_reflns_point_group_measured_fraction_full 0.994
_diffrn_reflns_point_group_measured_fraction_max 0.991
_diffrn_reflns_theta_full 67.679
_diffrn_reflns_theta_max 68.510
_diffrn_reflns_theta_min 4.721
_diffrn_source_current 1.1
_diffrn_source_power 0.05500000000000001
_diffrn_source_voltage 50.0
_diffrn_standards_number 0
_exptl_absorpt_coefficient_mu 0.528
_exptl_absorpt_correction_T_max 0.7531
_exptl_absorpt_correction_T_min 0.5345
_exptl_absorpt_correction_type none
_exptl_absorpt_process_details
;
SADABS-2016/2 (Bruker,2016/2) was used for absorption correction.
wR2(int) was 0.1153 before and 0.0755 after correction.
The Ratio of minimum to maximum transmission is 0.7097.
The \l/2 correction factor is Not present.
;
_exptl_crystal_colour colourless
_exptl_crystal_colour_primary colourless
_exptl_crystal_density_diffrn 1.158
_exptl_crystal_description prism
_exptl_crystal_F_000 928
_exptl_crystal_size_max 0.2
_exptl_crystal_size_mid 0.06
_exptl_crystal_size_min 0.04
_refine_diff_density_max 0.503
_refine_diff_density_min -0.471
_refine_diff_density_rms 0.041
_refine_ls_extinction_method none
_refine_ls_goodness_of_fit_ref 1.053
_refine_ls_hydrogen_treatment mixed
_refine_ls_matrix_type full
_refine_ls_number_parameters 334
_refine_ls_number_reflns 4537
_refine_ls_number_restraints 33
_refine_ls_restrained_S_all 1.051
_refine_ls_R_factor_all 0.0855
_refine_ls_R_factor_gt 0.0722
_refine_ls_shift/su_max 0.000
_refine_ls_shift/su_mean 0.000
_refine_ls_structure_factor_coef Fsqd
_refine_ls_weighting_details 'w=1/[\s^2^(Fo^2^)+(0.0850P)^2^+1.6110P] where P=(Fo^2^+2Fc^2^)/3'
_refine_ls_weighting_scheme calc
_refine_ls_wR_factor_gt 0.1818
_refine_ls_wR_factor_ref 0.1971
_reflns_Friedel_coverage 0.000
_reflns_number_gt 3724
_reflns_number_total 4537
_reflns_threshold_expression 'I > 2\s(I)'
_cod_data_source_file d5cc06478c2.cif
_cod_data_source_block 1_a
_cod_database_code 7135536
_shelx_shelxl_version_number 2025/1
_shelx_space_group_comment
;
The symmetry employed for this shelxl refinement is uniquely defined
by the following loop, which should always be used as a source of
symmetry information in preference to the above space-group names.
They are only intended as comments.
;
_shelx_estimated_absorpt_t_max 0.979
_shelx_estimated_absorpt_t_min 0.902
_olex2_refinement_description
;
1. Fixed Uiso
 At 1.2 times of:
  All C(H) groups, All C(H,H) groups
 At 1.5 times of:
  All C(H,H,H) groups
2. Restrained distances
 C30-C29A
 1.54 with sigma of 0.003
 C31A-C29A
 1.54 with sigma of 0.003
 C31A-C30A
 1.54 with sigma of 0.003
 C30-C29 \\sim C30A-C29
 with sigma of 0.02
 C30-C31 \\sim C30A-C31A
 with sigma of 0.02
 C30-C29A \\sim C30A-C29A
 with sigma of 0.02
 C29-C31 \\sim C29-C31A
 with sigma of 0.04
 C31-C29A \\sim C31A-C29A
 with sigma of 0.04
3. Uiso/Uaniso restraints and constraints
Uanis(C31) = Uanis(C31A) = Uanis(C30) = Uanis(C30A)
4. Rigid body (RIGU) restrains
 C26, C25, C22, C23, C24
 with sigma for 1-2 distances of 0.004 and sigma for 1-3 distances of 0.004
5. Others
 Sof(C28)=Sof(H28A)=Sof(H28B)=1-FVAR(1)
 Sof(C28A)=Sof(H28C)=Sof(H28D)=FVAR(1)
 Sof(C29)=Sof(H29A)=Sof(H29B)=1-FVAR(2)
 Sof(C29A)=Sof(H29C)=Sof(H29D)=FVAR(2)
 Sof(C31A)=Sof(H31D)=Sof(H31E)=Sof(C30A)=Sof(H30C)=Sof(H30D)=Sof(H30E)=1-FVAR(3)
 Sof(C30)=Sof(H30A)=Sof(H30B)=Sof(C31)=Sof(H31A)=Sof(H31B)=Sof(H31C)=FVAR(3)
6.a Ternary CH refined with riding coordinates:
 C15(H15), C24(H24)
6.b Secondary CH2 refined with riding coordinates:
 C28(H28A,H28B), C30(H30A,H30B), C29(H29A,H29B), C28A(H28C,H28D), C29A(H29C,
 H29D), C31A(H31D,H31E)
6.c Aromatic/amide H refined with riding coordinates:
 C17(H17), C3(H3), C6(H6), C18(H18), C21(H21), C5(H5), C19(H19), C4(H4),
 C14(H14), C20(H20), C10(H10), C13(H13), C12(H12), C11(H11)
6.d Idealised Me refined as rotating group:
 C27(H27A,H27B,H27C), C31(H31A,H31B,H31C), C30A(H30C,H30D,H30E)
;
_olex2_submission_special_instructions 'No special instructions were received'

loop_
_space_group_symop_operation_xyz
'x, y, z'
'-x, y+1/2, -z+1/2'
'-x, -y, -z'
'x, -y-1/2, z-1/2'

loop_
_atom_site_label
_atom_site_type_symbol
_atom_site_fract_x
_atom_site_fract_y
_atom_site_fract_z
_atom_site_U_iso_or_equiv
_atom_site_adp_type
_atom_site_occupancy
_atom_site_site_symmetry_order
_atom_site_calc_flag
_atom_site_refinement_flags_posn
_atom_site_refinement_flags_adp
_atom_site_refinement_flags_occupancy
_atom_site_disorder_assembly
_atom_site_disorder_group
N1 N 0.44114(19) 0.45919(10) 0.75649(16) 0.0510(5) Uani 1 1 d . . . . .
O1 O 0.4033(2) 0.07946(10) 0.64970(19) 0.0874(7) Uani 1 1 d . . . . .
C2 C 0.2472(2) 0.40362(11) 0.72130(17) 0.0441(5) Uani 1 1 d . . . . .
C15 C 0.25568(19) 0.32379(10) 0.55541(18) 0.0437(5) Uani 1 1 d . . . . .
H15 H 0.315519 0.326280 0.513057 0.052 Uiso 1 1 calc R U . . .
C1 C 0.30488(19) 0.37975(10) 0.64330(18) 0.0433(5) Uani 1 1 d . . . . .
C16 C 0.1183(2) 0.33807(11) 0.47277(17) 0.0440(5) Uani 1 1 d . . . . .
C7 C 0.3351(2) 0.45369(11) 0.79000(18) 0.0474(5) Uani 1 1 d . . . . .
C22 C 0.2707(2) 0.24905(11) 0.60142(18) 0.0468(5) Uani 1 1 d . . . . .
C8 C 0.4226(2) 0.41571(11) 0.66708(18) 0.0459(5) Uani 1 1 d . . . . .
C17 C 0.0681(2) 0.40688(12) 0.45226(19) 0.0505(5) Uani 1 1 d . . . . .
H17 H 0.116309 0.445085 0.493978 0.061 Uiso 1 1 calc R U . . .
C3 C 0.1306(2) 0.38832(12) 0.7416(2) 0.0529(6) Uani 1 1 d . . . . .
H3 H 0.069464 0.355357 0.697820 0.064 Uiso 1 1 calc R U . . .
C6 C 0.3111(3) 0.48856(12) 0.8752(2) 0.0578(6) Uani 1 1 d . . . . .
H6 H 0.370846 0.522059 0.919209 0.069 Uiso 1 1 calc R U . . .
C18 C -0.0523(3) 0.41995(14) 0.3710(2) 0.0611(6) Uani 1 1 d . . . . .
H18 H -0.084242 0.466939 0.357513 0.073 Uiso 1 1 calc R U . . .
C25 C 0.3396(3) 0.13414(13) 0.6424(2) 0.0625(7) Uani 1 1 d . . . . .
C21 C 0.0450(3) 0.28332(13) 0.4089(2) 0.0668(7) Uani 1 1 d . . . . .
H21 H 0.077810 0.236416 0.420025 0.080 Uiso 1 1 calc R U . . .
C9 C 0.5245(2) 0.41178(12) 0.6170(2) 0.0549(6) Uani 1 1 d . . . . .
C5 C 0.1965(3) 0.47203(14) 0.8925(2) 0.0658(7) Uani 1 1 d . . . . .
H5 H 0.177478 0.494504 0.949621 0.079 Uiso 1 1 calc R U . . .
C19 C -0.1248(3) 0.36504(16) 0.3104(2) 0.0727(8) Uani 1 1 d . . . . .
H19 H -0.207340 0.374025 0.256691 0.087 Uiso 1 1 calc R U . . .
C4 C 0.1077(3) 0.42244(14) 0.8267(2) 0.0639(7) Uani 1 1 d . . . . .
H4 H 0.030418 0.412075 0.840853 0.077 Uiso 1 1 calc R U . . .
C14 C 0.4933(3) 0.41273(13) 0.5042(2) 0.0638(7) Uani 1 1 d . . . . .
H14 H 0.405042 0.416942 0.458011 0.077 Uiso 1 1 calc R U . . .
C26 C 0.3496(3) 0.19898(13) 0.5843(3) 0.0692(7) Uani 1 1 d . . . . .
C20 C -0.0763(3) 0.29668(16) 0.3285(2) 0.0855(10) Uani 1 1 d . . . . .
H20 H -0.125308 0.258825 0.286331 0.103 Uiso 1 1 calc R U . . .
C23 C 0.1982(4) 0.22316(15) 0.6724(3) 0.0783(9) Uani 1 1 d . . . . .
C10 C 0.6560(3) 0.4079(2) 0.6828(3) 0.0855(10) Uani 1 1 d . . . . .
H10 H 0.679891 0.407723 0.759233 0.103 Uiso 1 1 calc R U . . .
C13 C 0.5915(4) 0.40751(16) 0.4594(3) 0.0830(9) Uani 1 1 d . . . . .
H13 H 0.569373 0.407010 0.383128 0.100 Uiso 1 1 calc R U . . .
C28 C 0.4144(5) 0.1981(2) 0.4948(3) 0.0511(13) Uani 0.661(10) 1 d . . P A 1
H28A H 0.389293 0.154278 0.451538 0.061 Uiso 0.661(10) 1 calc R U P A 1
H28B H 0.382189 0.238825 0.445520 0.061 Uiso 0.661(10) 1 calc R U P A 1
C12 C 0.7199(4) 0.4031(2) 0.5255(4) 0.1092(14) Uani 1 1 d . . . . .
H12 H 0.786146 0.399242 0.494844 0.131 Uiso 1 1 calc R U . . .
C24 C 0.2376(5) 0.14393(17) 0.6919(4) 0.1175(16) Uani 1 1 d . . . . .
H24 H 0.289159 0.142695 0.771170 0.141 Uiso 1 1 calc R U . . .
C11 C 0.7521(3) 0.4043(3) 0.6355(4) 0.1225(17) Uani 1 1 d . . . . .
H11 H 0.841147 0.402654 0.680549 0.147 Uiso 1 1 calc R U . . .
C30 C 0.6252(7) 0.1952(7) 0.4543(6) 0.1176(13) Uani 0.765(6) 1 d D . P A 1
H30A H 0.588302 0.153259 0.408999 0.141 Uiso 0.765(6) 1 calc R U P A 1
H30B H 0.602919 0.237530 0.407318 0.141 Uiso 0.765(6) 1 calc R U P A 1
C29 C 0.5644(5) 0.2020(2) 0.5466(4) 0.0617(16) Uani 0.657(11) 1 d . . P A 1
H29A H 0.596799 0.163303 0.599720 0.074 Uiso 0.657(11) 1 calc R U P A 1
H29B H 0.590535 0.247574 0.584989 0.074 Uiso 0.657(11) 1 calc R U P A 1
C27 C 0.1431(6) 0.0938(2) 0.6816(6) 0.179(3) Uani 1 1 d . . . . .
H27A H 0.081712 0.093354 0.606933 0.269 Uiso 1 1 calc R U . . .
H27B H 0.096357 0.105065 0.730782 0.269 Uiso 1 1 calc R U . . .
H27C H 0.183884 0.047169 0.699823 0.269 Uiso 1 1 calc R U . . .
C31 C 0.7705(5) 0.1880(3) 0.5036(5) 0.1176(13) Uani 0.765(6) 1 d D . P A 1
H31A H 0.807483 0.231405 0.542827 0.176 Uiso 0.765(6) 1 calc R U P A 1
H31B H 0.806706 0.179931 0.446356 0.176 Uiso 0.765(6) 1 calc R U P A 1
H31C H 0.792222 0.147945 0.553885 0.176 Uiso 0.765(6) 1 calc R U P A 1
C28A C 0.4873(8) 0.2127(5) 0.5895(10) 0.085(4) Uani 0.339(10) 1 d . . P A 2
H28C H 0.549721 0.180039 0.640360 0.102 Uiso 0.339(10) 1 calc R U P A 2
H28D H 0.513984 0.262080 0.610992 0.102 Uiso 0.339(10) 1 calc R U P A 2
C29A C 0.4768(15) 0.1986(6) 0.4728(14) 0.094(5) Uani 0.343(11) 1 d D . P A 2
H29C H 0.429249 0.237312 0.424718 0.113 Uiso 0.343(11) 1 calc R U P A 2
H29D H 0.430728 0.153535 0.446519 0.113 Uiso 0.343(11) 1 calc R U P A 2
H1 H 0.502(3) 0.4928(16) 0.779(2) 0.075(9) Uiso 1 1 d . . . . .
H23A H 0.105(3) 0.2249(14) 0.632(2) 0.056(7) Uiso 1 1 d . . . . .
H23B H 0.212(5) 0.255(3) 0.741(5) 0.18(2) Uiso 1 1 d . . . . .
C31A C 0.6202(16) 0.195(2) 0.4763(17) 0.1176(13) Uani 0.235(6) 1 d D . P A 2
H31D H 0.679402 0.226642 0.530820 0.141 Uiso 0.235(6) 1 calc R U P A 2
H31E H 0.655263 0.145887 0.486192 0.141 Uiso 0.235(6) 1 calc R U P A 2
C30A C 0.5859(18) 0.2220(11) 0.3587(14) 0.1176(13) Uani 0.235(6) 1 d D . P A 2
H30C H 0.606088 0.185408 0.314386 0.176 Uiso 0.235(6) 1 calc R U P A 2
H30D H 0.636990 0.264519 0.358810 0.176 Uiso 0.235(6) 1 calc R U P A 2
H30E H 0.492854 0.233392 0.328522 0.176 Uiso 0.235(6) 1 calc R U P A 2

loop_
_atom_site_aniso_label
_atom_site_aniso_U_11
_atom_site_aniso_U_22
_atom_site_aniso_U_33
_atom_site_aniso_U_23
_atom_site_aniso_U_13
_atom_site_aniso_U_12
N1 0.0473(10) 0.0381(10) 0.0614(12) -0.0033(8) 0.0112(9) -0.0101(8)
O1 0.0957(15) 0.0502(11) 0.1059(16) 0.0164(10) 0.0221(13) 0.0321(10)
C2 0.0417(10) 0.0344(10) 0.0521(12) 0.0041(8) 0.0112(9) 0.0047(8)
C15 0.0402(10) 0.0313(10) 0.0578(12) -0.0022(9) 0.0148(9) -0.0007(8)
C1 0.0378(10) 0.0313(10) 0.0567(12) 0.0009(8) 0.0116(9) 0.0011(8)
C16 0.0457(11) 0.0355(10) 0.0492(11) 0.0032(8) 0.0145(9) 0.0004(8)
C7 0.0521(12) 0.0321(10) 0.0520(12) 0.0032(9) 0.0105(10) 0.0026(8)
C22 0.0402(11) 0.0351(11) 0.0558(12) -0.0008(9) 0.0054(9) 0.0009(8)
C8 0.0419(11) 0.0330(10) 0.0585(13) 0.0005(9) 0.0122(9) -0.0043(8)
C17 0.0552(13) 0.0388(11) 0.0553(13) 0.0020(9) 0.0165(10) 0.0043(9)
C3 0.0456(12) 0.0465(12) 0.0656(14) 0.0010(10) 0.0180(10) 0.0034(9)
C6 0.0697(15) 0.0414(12) 0.0542(13) 0.0009(10) 0.0113(11) 0.0058(11)
C18 0.0653(15) 0.0574(15) 0.0566(14) 0.0101(11) 0.0160(12) 0.0182(12)
C25 0.0704(16) 0.0414(13) 0.0647(15) 0.0057(10) 0.0097(12) 0.0167(11)
C21 0.0758(17) 0.0379(12) 0.0655(15) 0.0016(11) -0.0020(13) -0.0032(11)
C9 0.0469(12) 0.0428(12) 0.0744(16) -0.0028(10) 0.0206(11) -0.0110(9)
C5 0.0826(18) 0.0583(15) 0.0585(14) 0.0018(12) 0.0271(13) 0.0154(13)
C19 0.0637(16) 0.0764(19) 0.0598(15) 0.0114(13) -0.0012(12) 0.0068(13)
C4 0.0616(15) 0.0640(16) 0.0721(16) 0.0051(13) 0.0308(13) 0.0089(12)
C14 0.0733(16) 0.0458(13) 0.0775(17) 0.0040(12) 0.0329(14) -0.0088(11)
C26 0.0597(15) 0.0418(13) 0.109(2) 0.0082(13) 0.0326(15) 0.0117(11)
C20 0.087(2) 0.0614(17) 0.0717(18) 0.0020(14) -0.0174(16) -0.0141(15)
C23 0.097(2) 0.0443(15) 0.112(3) 0.0243(15) 0.060(2) 0.0192(14)
C10 0.0452(14) 0.120(3) 0.090(2) -0.0264(19) 0.0215(14) -0.0174(15)
C13 0.107(3) 0.0647(18) 0.100(2) -0.0056(16) 0.064(2) -0.0202(16)
C28 0.055(3) 0.0414(19) 0.052(2) -0.0046(15) 0.0115(19) 0.0069(17)
C12 0.093(3) 0.121(3) 0.143(4) -0.041(3) 0.078(3) -0.041(2)
C24 0.155(4) 0.0497(18) 0.188(4) 0.048(2) 0.111(3) 0.032(2)
C11 0.0506(17) 0.178(5) 0.145(4) -0.058(3) 0.041(2) -0.033(2)
C30 0.119(2) 0.128(3) 0.130(3) -0.012(3) 0.075(3) -0.025(2)
C29 0.053(3) 0.062(2) 0.066(3) 0.0012(19) 0.015(2) 0.0024(19)
C27 0.216(6) 0.057(2) 0.354(10) 0.003(4) 0.211(7) -0.001(3)
C31 0.119(2) 0.128(3) 0.130(3) -0.012(3) 0.075(3) -0.025(2)
C28A 0.038(4) 0.056(5) 0.141(10) -0.018(5) 0.005(5) 0.017(3)
C29A 0.088(10) 0.068(6) 0.132(13) 0.001(6) 0.046(10) 0.001(6)
C31A 0.119(2) 0.128(3) 0.130(3) -0.012(3) 0.075(3) -0.025(2)
C30A 0.119(2) 0.128(3) 0.130(3) -0.012(3) 0.075(3) -0.025(2)

loop_
_atom_type_symbol
_atom_type_description
_atom_type_scat_dispersion_real
_atom_type_scat_dispersion_imag
_atom_type_scat_source
C C 0.0181 0.0091 'International Tables Vol C Tables 4.2.6.8 and 6.1.1.4'
H H 0.0000 0.0000 'International Tables Vol C Tables 4.2.6.8 and 6.1.1.4'
N N 0.0311 0.0180 'International Tables Vol C Tables 4.2.6.8 and 6.1.1.4'
O O 0.0492 0.0322 'International Tables Vol C Tables 4.2.6.8 and 6.1.1.4'

loop_
_geom_angle_atom_site_label_1
_geom_angle_atom_site_label_2
_geom_angle_atom_site_label_3
_geom_angle
_geom_angle_site_symmetry_1
_geom_angle_site_symmetry_3
_geom_angle_publ_flag
C7 N1 C8 109.62(18) . . ?
C7 N1 H1 124.1(19) . . ?
C8 N1 H1 124.8(19) . . ?
C7 C2 C1 106.92(18) . . ?
C3 C2 C1 135.3(2) . . ?
C3 C2 C7 117.8(2) . . ?
C1 C15 H15 105.4 . . ?
C1 C15 C16 114.49(16) . . ?
C1 C15 C22 112.43(18) . . ?
C16 C15 H15 105.4 . . ?
C22 C15 H15 105.4 . . ?
C22 C15 C16 112.73(16) . . ?
C2 C1 C15 128.93(18) . . ?
C8 C1 C2 106.63(19) . . ?
C8 C1 C15 124.4(2) . . ?
C17 C16 C15 121.26(19) . . ?
C21 C16 C15 120.59(19) . . ?
C21 C16 C17 117.9(2) . . ?
N1 C7 C2 107.66(19) . . ?
N1 C7 C6 129.3(2) . . ?
C6 C7 C2 123.1(2) . . ?
C26 C22 C15 124.7(2) . . ?
C26 C22 C23 112.5(2) . . ?
C23 C22 C15 122.9(2) . . ?
N1 C8 C1 109.2(2) . . ?
N1 C8 C9 119.76(18) . . ?
C1 C8 C9 131.0(2) . . ?
C16 C17 H17 119.6 . . ?
C18 C17 C16 120.8(2) . . ?
C18 C17 H17 119.6 . . ?
C2 C3 H3 120.5 . . ?
C4 C3 C2 118.9(2) . . ?
C4 C3 H3 120.5 . . ?
C7 C6 H6 121.4 . . ?
C5 C6 C7 117.3(2) . . ?
C5 C6 H6 121.4 . . ?
C17 C18 H18 119.7 . . ?
C19 C18 C17 120.5(2) . . ?
C19 C18 H18 119.7 . . ?
O1 C25 C26 126.7(3) . . ?
O1 C25 C24 124.2(3) . . ?
C26 C25 C24 109.2(2) . . ?
C16 C21 H21 119.5 . . ?
C16 C21 C20 121.0(2) . . ?
C20 C21 H21 119.5 . . ?
C14 C9 C8 121.9(2) . . ?
C10 C9 C8 119.9(2) . . ?
C10 C9 C14 118.3(3) . . ?
C6 C5 H5 119.4 . . ?
C6 C5 C4 121.2(2) . . ?
C4 C5 H5 119.4 . . ?
C18 C19 H19 120.2 . . ?
C18 C19 C20 119.6(2) . . ?
C20 C19 H19 120.2 . . ?
C3 C4 C5 121.7(2) . . ?
C3 C4 H4 119.2 . . ?
C5 C4 H4 119.2 . . ?
C9 C14 H14 119.8 . . ?
C13 C14 C9 120.5(3) . . ?
C13 C14 H14 119.8 . . ?
C22 C26 C25 109.2(2) . . ?
C22 C26 C28 127.8(3) . . ?
C22 C26 C28A 124.0(4) . . ?
C25 C26 C28 121.1(2) . . ?
C25 C26 C28A 112.1(4) . . ?
C21 C20 H20 119.9 . . ?
C19 C20 C21 120.2(3) . . ?
C19 C20 H20 119.9 . . ?
C22 C23 C24 103.9(2) . . ?
C22 C23 H23A 109.2(16) . . ?
C22 C23 H23B 113(3) . . ?
C24 C23 H23A 107.5(17) . . ?
C24 C23 H23B 117(3) . . ?
H23A C23 H23B 105(3) . . ?
C9 C10 H10 120.1 . . ?
C9 C10 C11 119.9(3) . . ?
C11 C10 H10 120.1 . . ?
C14 C13 H13 119.9 . . ?
C12 C13 C14 120.3(3) . . ?
C12 C13 H13 119.9 . . ?
C26 C28 H28A 109.5 . . ?
C26 C28 H28B 109.5 . . ?
H28A C28 H28B 108.1 . . ?
C29 C28 C26 110.8(3) . . ?
C29 C28 H28A 109.5 . . ?
C29 C28 H28B 109.5 . . ?
C13 C12 H12 120.0 . . ?
C11 C12 C13 120.0(3) . . ?
C11 C12 H12 120.0 . . ?
C25 C24 C23 104.7(2) . . ?
C25 C24 H24 102.6 . . ?
C23 C24 H24 102.6 . . ?
C27 C24 C25 121.7(4) . . ?
C27 C24 C23 119.5(4) . . ?
C27 C24 H24 102.6 . . ?
C10 C11 H11 119.4 . . ?
C12 C11 C10 121.1(3) . . ?
C12 C11 H11 119.4 . . ?
H30A C30 H30B 108.2 . . ?
C29 C30 H30A 109.7 . . ?
C29 C30 H30B 109.7 . . ?
C31 C30 H30A 109.7 . . ?
C31 C30 H30B 109.7 . . ?
C31 C30 C29 109.9(6) . . ?
C28 C29 C30 108.9(5) . . ?
C28 C29 H29A 109.9 . . ?
C28 C29 H29B 109.9 . . ?
C30 C29 H29A 109.9 . . ?
C30 C29 H29B 109.9 . . ?
H29A C29 H29B 108.3 . . ?
C24 C27 H27A 109.5 . . ?
C24 C27 H27B 109.5 . . ?
C24 C27 H27C 109.5 . . ?
H27A C27 H27B 109.5 . . ?
H27A C27 H27C 109.5 . . ?
H27B C27 H27C 109.5 . . ?
C30 C31 H31A 109.5 . . ?
C30 C31 H31B 109.5 . . ?
C30 C31 H31C 109.5 . . ?
H31A C31 H31B 109.5 . . ?
H31A C31 H31C 109.5 . . ?
H31B C31 H31C 109.5 . . ?
C26 C28A H28C 111.4 . . ?
C26 C28A H28D 111.4 . . ?
C26 C28A C29A 101.7(8) . . ?
H28C C28A H28D 109.3 . . ?
C29A C28A H28C 111.4 . . ?
C29A C28A H28D 111.4 . . ?
C28A C29A H29C 110.7 . . ?
C28A C29A H29D 110.7 . . ?
C28A C29A C31A 105.0(14) . . ?
H29C C29A H29D 108.8 . . ?
C31A C29A H29C 110.7 . . ?
C31A C29A H29D 110.7 . . ?
C29A C31A H31D 113.0 . . ?
C29A C31A H31E 113.0 . . ?
H31D C31A H31E 110.4 . . ?
C30A C31A C29A 93.7(12) . . ?
C30A C31A H31D 113.0 . . ?
C30A C31A H31E 113.0 . . ?
C31A C30A H30C 109.5 . . ?
C31A C30A H30D 109.5 . . ?
C31A C30A H30E 109.5 . . ?
H30C C30A H30D 109.5 . . ?
H30C C30A H30E 109.5 . . ?
H30D C30A H30E 109.5 . . ?

loop_
_geom_bond_atom_site_label_1
_geom_bond_atom_site_label_2
_geom_bond_distance
_geom_bond_site_symmetry_2
_geom_bond_publ_flag
N1 C7 1.370(3) . ?
N1 C8 1.380(3) . ?
N1 H1 0.88(3) . ?
O1 C25 1.221(3) . ?
C2 C1 1.440(3) . ?
C2 C7 1.413(3) . ?
C2 C3 1.409(3) . ?
C15 H15 0.9900 . ?
C15 C1 1.508(3) . ?
C15 C16 1.528(3) . ?
C15 C22 1.510(3) . ?
C1 C8 1.380(3) . ?
C16 C17 1.388(3) . ?
C16 C21 1.384(3) . ?
C7 C6 1.391(3) . ?
C22 C26 1.340(3) . ?
C22 C23 1.490(4) . ?
C8 C9 1.469(3) . ?
C17 H17 0.9400 . ?
C17 C18 1.386(3) . ?
C3 H3 0.9400 . ?
C3 C4 1.377(4) . ?
C6 H6 0.9400 . ?
C6 C5 1.374(4) . ?
C18 H18 0.9400 . ?
C18 C19 1.367(4) . ?
C25 C26 1.456(4) . ?
C25 C24 1.475(5) . ?
C21 H21 0.9400 . ?
C21 C20 1.390(4) . ?
C9 C14 1.392(4) . ?
C9 C10 1.386(4) . ?
C5 H5 0.9400 . ?
C5 C4 1.396(4) . ?
C19 H19 0.9400 . ?
C19 C20 1.373(4) . ?
C4 H4 0.9400 . ?
C14 H14 0.9400 . ?
C14 C13 1.386(4) . ?
C26 C28 1.560(6) . ?
C26 C28A 1.494(9) . ?
C20 H20 0.9400 . ?
C23 C24 1.541(4) . ?
C23 H23A 0.96(3) . ?
C23 H23B 1.03(6) . ?
C10 H10 0.9400 . ?
C10 C11 1.386(5) . ?
C13 H13 0.9400 . ?
C13 C12 1.360(5) . ?
C28 H28A 0.9800 . ?
C28 H28B 0.9800 . ?
C28 C29 1.530(7) . ?
C12 H12 0.9400 . ?
C12 C11 1.354(6) . ?
C24 H24 0.9900 . ?
C24 C27 1.362(6) . ?
C11 H11 0.9400 . ?
C30 H30A 0.9800 . ?
C30 H30B 0.9800 . ?
C30 C29 1.568(7) . ?
C30 C31 1.487(8) . ?
C29 H29A 0.9800 . ?
C29 H29B 0.9800 . ?
C27 H27A 0.9700 . ?
C27 H27B 0.9700 . ?
C27 H27C 0.9700 . ?
C31 H31A 0.9700 . ?
C31 H31B 0.9700 . ?
C31 H31C 0.9700 . ?
C28A H28C 0.9800 . ?
C28A H28D 0.9800 . ?
C28A C29A 1.51(2) . ?
C29A H29C 0.9800 . ?
C29A H29D 0.9800 . ?
C29A C31A 1.542(3) . ?
C31A H31D 0.9800 . ?
C31A H31E 0.9800 . ?
C31A C30A 1.537(3) . ?
C30A H30C 0.9700 . ?
C30A H30D 0.9700 . ?
C30A H30E 0.9700 . ?

loop_
_geom_torsion_atom_site_label_1
_geom_torsion_atom_site_label_2
_geom_torsion_atom_site_label_3
_geom_torsion_atom_site_label_4
_geom_torsion
_geom_torsion_site_symmetry_1
_geom_torsion_site_symmetry_2
_geom_torsion_site_symmetry_3
_geom_torsion_site_symmetry_4
_geom_torsion_publ_flag
N1 C7 C6 C5 -178.9(2) . . . . ?
N1 C8 C9 C14 -136.6(2) . . . . ?
N1 C8 C9 C10 42.5(3) . . . . ?
O1 C25 C26 C22 -175.6(3) . . . . ?
O1 C25 C26 C28 18.8(5) . . . . ?
O1 C25 C26 C28A -34.4(6) . . . . ?
O1 C25 C24 C23 173.4(3) . . . . ?
O1 C25 C24 C27 -47.1(7) . . . . ?
C2 C1 C8 N1 1.1(2) . . . . ?
C2 C1 C8 C9 178.3(2) . . . . ?
C2 C7 C6 C5 0.7(3) . . . . ?
C2 C3 C4 C5 0.5(4) . . . . ?
C15 C1 C8 N1 -175.82(18) . . . . ?
C15 C1 C8 C9 1.4(4) . . . . ?
C15 C16 C17 C18 174.8(2) . . . . ?
C15 C16 C21 C20 -175.7(3) . . . . ?
C15 C22 C26 C25 179.3(2) . . . . ?
C15 C22 C26 C28 -16.4(5) . . . . ?
C15 C22 C26 C28A 43.7(7) . . . . ?
C15 C22 C23 C24 176.3(3) . . . . ?
C1 C2 C7 N1 -0.7(2) . . . . ?
C1 C2 C7 C6 179.58(19) . . . . ?
C1 C2 C3 C4 179.7(2) . . . . ?
C1 C15 C16 C17 25.3(3) . . . . ?
C1 C15 C16 C21 -160.6(2) . . . . ?
C1 C15 C22 C26 -114.8(3) . . . . ?
C1 C15 C22 C23 64.8(3) . . . . ?
C1 C8 C9 C14 46.4(4) . . . . ?
C1 C8 C9 C10 -134.4(3) . . . . ?
C16 C15 C1 C2 58.2(3) . . . . ?
C16 C15 C1 C8 -125.6(2) . . . . ?
C16 C15 C22 C26 113.9(3) . . . . ?
C16 C15 C22 C23 -66.4(3) . . . . ?
C16 C17 C18 C19 0.9(4) . . . . ?
C16 C21 C20 C19 0.7(5) . . . . ?
C7 N1 C8 C1 -1.6(2) . . . . ?
C7 N1 C8 C9 -179.22(19) . . . . ?
C7 C2 C1 C15 176.52(19) . . . . ?
C7 C2 C1 C8 -0.2(2) . . . . ?
C7 C2 C3 C4 0.0(3) . . . . ?
C7 C6 C5 C4 -0.3(4) . . . . ?
C22 C15 C1 C2 -72.2(3) . . . . ?
C22 C15 C1 C8 104.0(2) . . . . ?
C22 C15 C16 C17 155.5(2) . . . . ?
C22 C15 C16 C21 -30.4(3) . . . . ?
C22 C26 C28 C29 115.5(4) . . . . ?
C22 C26 C28A C29A -115.5(7) . . . . ?
C22 C23 C24 C25 6.6(5) . . . . ?
C22 C23 C24 C27 -134.0(5) . . . . ?
C8 N1 C7 C2 1.5(2) . . . . ?
C8 N1 C7 C6 -178.9(2) . . . . ?
C8 C9 C14 C13 -178.7(2) . . . . ?
C8 C9 C10 C11 -179.9(3) . . . . ?
C17 C16 C21 C20 -1.5(4) . . . . ?
C17 C18 C19 C20 -1.6(5) . . . . ?
C3 C2 C1 C15 -3.3(4) . . . . ?
C3 C2 C1 C8 -180.0(2) . . . . ?
C3 C2 C7 N1 179.07(18) . . . . ?
C3 C2 C7 C6 -0.6(3) . . . . ?
C6 C5 C4 C3 -0.4(4) . . . . ?
C18 C19 C20 C21 0.8(5) . . . . ?
C25 C26 C28 C29 -81.9(4) . . . . ?
C25 C26 C28A C29A 110.0(7) . . . . ?
C21 C16 C17 C18 0.7(3) . . . . ?
C9 C14 C13 C12 -1.6(4) . . . . ?
C9 C10 C11 C12 -1.3(7) . . . . ?
C14 C9 C10 C11 -0.7(5) . . . . ?
C14 C13 C12 C11 -0.4(6) . . . . ?
C26 C22 C23 C24 -4.0(4) . . . . ?
C26 C25 C24 C23 -7.1(5) . . . . ?
C26 C25 C24 C27 132.4(5) . . . . ?
C26 C28 C29 C30 175.8(5) . . . . ?
C26 C28A C29A C31A -167.4(17) . . . . ?
C23 C22 C26 C25 -0.4(4) . . . . ?
C23 C22 C26 C28 164.0(3) . . . . ?
C23 C22 C26 C28A -135.9(6) . . . . ?
C10 C9 C14 C13 2.1(4) . . . . ?
C13 C12 C11 C10 1.9(7) . . . . ?
C24 C25 C26 C22 4.9(4) . . . . ?
C24 C25 C26 C28 -160.6(3) . . . . ?
C24 C25 C26 C28A 146.2(5) . . . . ?
C31 C30 C29 C28 -171.7(6) . . . . ?
C28A C29A C31A C30A -150.5(17) . . . . ?
